data_2208256
loop_
_publ_author_name
'Dockendorff, Chris'
'Lautens, Mark'
'Lough, Alan J.'

_publ_section_title
;
 2-(1-Phenylsulfonyl-1<i>H</i>-indol-3-yl)-1,2-dihydronaphthalen-1-ol
;
_journal_coeditor_code BT2002
_journal_issue 3
_journal_name_full 'Acta Crystallographica Section E'
_journal_page_first o1030
_journal_page_last o1032
_journal_paper_doi 10.1107/S1600536806004776
_journal_volume 62
_journal_year 2006
_chemical_formula_iupac 'C24 H19 N O3 S'
_chemical_formula_moiety 'C24 H19 N O3 S'
_chemical_formula_sum 'C24 H19 N O3 S'
_chemical_formula_weight 401.46
_chemical_name_systematic
;
2-(1-Phenylsulfonyl-1H-indol-3-yl)-1,2-dihydronaphthalen-1-ol
;
_space_group_IT_number 14
_symmetry_cell_setting monoclinic
_symmetry_space_group_name_Hall '-P 2yn'
_symmetry_space_group_name_H-M 'P 1 21/n 1'
_atom_sites_solution_hydrogens geom
_atom_sites_solution_primary direct
_atom_sites_solution_secondary difmap
_cell_angle_alpha 90.00
_cell_angle_beta 97.4327(15)
_cell_angle_gamma 90.00
_cell_formula_units_Z 4
_cell_length_a 9.4904(4)
_cell_length_b 12.2689(5)
_cell_length_c 16.5644(10)
_cell_measurement_reflns_used 12837
_cell_measurement_temperature 150.0(10)
_cell_measurement_theta_max 27.5
_cell_measurement_theta_min 2.6
_cell_volume 1912.50(16)
_computing_cell_refinement 'DENZO-SMN (Otwinowski & Minor, 1997)'
_computing_data_collection 'COLLECT (Nonius, 2002)'
_computing_data_reduction DENZO-SMN
_computing_molecular_graphics 'SHELXTL and PLATON (Spek, 2003)'
_computing_publication_material SHELXTL
_computing_structure_refinement 'SHELXTL (Sheldrick, 2001)'
_computing_structure_solution 'SIR92 (Altomare <i>et al.</i>,  1994)'
_diffrn_ambient_temperature 150.0(10)
_diffrn_detector_area_resol_mean 9
_diffrn_measured_fraction_theta_full 0.991
_diffrn_measured_fraction_theta_max 0.991
_diffrn_measurement_device_type 'Bruker--Nonius KappaCCD'
_diffrn_measurement_method '\f scans and \w scans with \k offsets'
_diffrn_radiation_monochromator graphite
_diffrn_radiation_source 'fine-focus sealed tube'
_diffrn_radiation_type MoK\a
_diffrn_radiation_wavelength 0.71073
_diffrn_reflns_av_R_equivalents 0.0830
_diffrn_reflns_av_sigmaI/netI 0.1193
_diffrn_reflns_limit_h_max 12
_diffrn_reflns_limit_h_min -12
_diffrn_reflns_limit_k_max 15
_diffrn_reflns_limit_k_min -15
_diffrn_reflns_limit_l_max 21
_diffrn_reflns_limit_l_min -18
_diffrn_reflns_number 12837
_diffrn_reflns_theta_full 27.50
_diffrn_reflns_theta_max 27.50
_diffrn_reflns_theta_min 2.63
_diffrn_standards_number 0
_exptl_absorpt_coefficient_mu 0.196
_exptl_absorpt_correction_T_max 0.988
_exptl_absorpt_correction_T_min 0.920
_exptl_absorpt_correction_type multi-scan
_exptl_absorpt_process_details '(SORTAV; Blessing, 1995)'
_exptl_crystal_colour colourless
_exptl_crystal_density_diffrn 1.394
_exptl_crystal_density_method 'not measured'
_exptl_crystal_description block
_exptl_crystal_F_000 840
_exptl_crystal_size_max 0.08
_exptl_crystal_size_mid 0.08
_exptl_crystal_size_min 0.06
_refine_diff_density_max 0.471
_refine_diff_density_min -0.444
_refine_ls_extinction_coef 0.0080(16)
_refine_ls_extinction_expression Fc^*^=kFc[1+0.001xFc^2^\l^3^/sin(2\q)]^-1/4^
_refine_ls_extinction_method SHELXTL
_refine_ls_goodness_of_fit_ref 1.012
_refine_ls_hydrogen_treatment mixed
_refine_ls_matrix_type full
_refine_ls_number_parameters 267
_refine_ls_number_reflns 4360
_refine_ls_number_restraints 0
_refine_ls_restrained_S_all 1.012
_refine_ls_R_factor_all 0.1171
_refine_ls_R_factor_gt 0.0576
_refine_ls_shift/su_max 0.000
_refine_ls_shift/su_mean 0.000
_refine_ls_structure_factor_coef Fsqd
_refine_ls_weighting_details 'calc w=1/[\s^2^(Fo^2^)+(0.0529P)^2^] where P=(Fo^2^+2Fc^2^)/3'
_refine_ls_weighting_scheme calc
_refine_ls_wR_factor_gt 0.1297
_refine_ls_wR_factor_ref 0.1546
_reflns_number_gt 2563
_reflns_number_total 4360
_reflns_threshold_expression I>2\s(I)
_cod_data_source_file bt2002.cif
_cod_data_source_block 3
_cod_depositor_comments
;
The following automatic conversions were performed:
'_symmetry_cell_setting' value 'Monoclinic' changed to 'monoclinic'
according to '/home/saulius/struct/CIF-dictionaries/cif_core.dic'
dictionary named 'cif_core.dic' version 2.4.1 from 2010-06-29.

Automatic conversion script
Id: cif_fix_enum 1527 2010-12-29 10:47:43Z saulius 

The following automatic conversions were performed:

'_symmetry_cell_setting' value 'Monoclinic' changed to 'monoclinic'
according to /home/saulius/struct/CIF-dictionaries/cif_core.dic
dictionary named 'cif_core.dic' version 2.4.1 from 2010-06-29.

Automatic conversion script
Id: cif_fix_values 1715 2011-07-08 13:25:40Z adriana 
;
_cod_original_cell_volume 1912.39(16)
_cod_original_sg_symbol_H-M 'P 21/n'
_cod_database_code 2208256
_cod_database_fobs_code 2208256

loop_
_symmetry_equiv_pos_as_xyz
'x, y, z'
'-x+1/2, y+1/2, -z+1/2'
'-x, -y, -z'
'x-1/2, -y-1/2, z-1/2'

loop_
_atom_site_type_symbol
_atom_site_label
_atom_site_fract_x
_atom_site_fract_y
_atom_site_fract_z
_atom_site_U_iso_or_equiv
_atom_site_adp_type
_atom_site_calc_flag
_atom_site_refinement_flags
_atom_site_occupancy
S S1 0.13691(7) 0.72773(6) 0.36950(5) 0.0334(2) Uani d . 1
O O1 0.7438(2) 0.72253(17) 0.36522(13) 0.0416(5) Uani d . 1
O O2 0.04109(18) 0.75527(17) 0.42676(13) 0.0414(5) Uani d . 1
O O3 0.08549(18) 0.72748(16) 0.28434(12) 0.0375(5) Uani d . 1
N N1 0.2657(2) 0.81858(18) 0.38242(14) 0.0307(5) Uani d . 1
C C1 0.6980(3) 0.7782(2) 0.29179(18) 0.0330(7) Uani d . 1
H H1A 0.7845 0.8011 0.2676 0.040 Uiso calc R 1
C C2 0.6129(3) 0.7022(2) 0.23162(18) 0.0328(7) Uani d . 1
C C3 0.6159(3) 0.5894(2) 0.2396(2) 0.0386(7) Uani d . 1
H H3A 0.6700 0.5563 0.2854 0.046 Uiso calc R 1
C C4 0.5389(3) 0.5254(3) 0.1798(2) 0.0469(8) Uani d . 1
H H4A 0.5414 0.4483 0.1849 0.056 Uiso calc R 1
C C5 0.4588(3) 0.5726(3) 0.1131(2) 0.0468(8) Uani d . 1
H H5A 0.4068 0.5281 0.0728 0.056 Uiso calc R 1
C C6 0.4548(3) 0.6842(3) 0.10542(19) 0.0402(8) Uani d . 1
H H6A 0.4000 0.7164 0.0595 0.048 Uiso calc R 1
C C7 0.5300(3) 0.7506(2) 0.16393(18) 0.0336(7) Uani d . 1
C C8 0.5215(3) 0.8704(2) 0.1595(2) 0.0400(8) Uani d . 1
H H8A 0.4878 0.9041 0.1090 0.048 Uiso calc R 1
C C9 0.5598(3) 0.9324(2) 0.22432(19) 0.0372(7) Uani d . 1
H H9A 0.5540 1.0095 0.2194 0.045 Uiso calc R 1
C C10 0.6125(3) 0.8818(2) 0.30581(18) 0.0336(7) Uani d . 1
H H10A 0.6775 0.9348 0.3378 0.040 Uiso calc R 1
C C11 0.4897(2) 0.8573(2) 0.35346(18) 0.0291(6) Uani d . 1
C C12 0.4908(2) 0.8569(2) 0.44076(17) 0.0283(6) Uani d . 1
C C13 0.5967(3) 0.8785(2) 0.50540(18) 0.0321(7) Uani d . 1
H H13A 0.6898 0.8976 0.4952 0.039 Uiso calc R 1
C C14 0.5652(3) 0.8721(2) 0.58404(18) 0.0337(7) Uani d . 1
H H14A 0.6376 0.8856 0.6281 0.040 Uiso calc R 1
C C15 0.4275(3) 0.8458(2) 0.60009(19) 0.0352(7) Uani d . 1
H H15A 0.4084 0.8411 0.6549 0.042 Uiso calc R 1
C C16 0.3188(3) 0.8265(2) 0.53702(18) 0.0313(6) Uani d . 1
H H16A 0.2249 0.8101 0.5474 0.038 Uiso calc R 1
C C17 0.3534(3) 0.8324(2) 0.45858(17) 0.0286(6) Uani d . 1
C C18 0.3555(3) 0.8321(2) 0.31957(18) 0.0308(6) Uani d . 1
H H18A 0.3256 0.8246 0.2629 0.037 Uiso calc R 1
C C19 0.2212(3) 0.6034(2) 0.39870(19) 0.0349(7) Uani d . 1
C C20 0.2138(3) 0.5630(3) 0.4760(2) 0.0449(8) Uani d . 1
H H20A 0.1604 0.5999 0.5123 0.054 Uiso calc R 1
C C21 0.2857(4) 0.4677(3) 0.4994(2) 0.0596(10) Uani d . 1
H H21A 0.2814 0.4385 0.5522 0.072 Uiso calc R 1
C C22 0.3641(4) 0.4145(3) 0.4462(3) 0.0621(11) Uani d . 1
H H22A 0.4139 0.3495 0.4628 0.075 Uiso calc R 1
C C23 0.3701(3) 0.4553(3) 0.3696(2) 0.0532(9) Uani d . 1
H H23A 0.4239 0.4183 0.3336 0.064 Uiso calc R 1
C C24 0.2983(3) 0.5501(2) 0.3444(2) 0.0422(8) Uani d . 1
H H24A 0.3016 0.5782 0.2912 0.051 Uiso calc R 1
H H1O 0.833(4) 0.748(3) 0.388(2) 0.062(10) Uiso d . 1

loop_
_atom_site_aniso_label
_atom_site_aniso_U_11
_atom_site_aniso_U_22
_atom_site_aniso_U_33
_atom_site_aniso_U_12
_atom_site_aniso_U_13
_atom_site_aniso_U_23
S1 0.0241(3) 0.0446(4) 0.0308(5) -0.0029(3) 0.0012(3) -0.0011(3)
O1 0.0292(10) 0.0527(13) 0.0408(14) -0.0002(9) -0.0036(9) 0.0078(10)
O2 0.0236(9) 0.0647(14) 0.0372(14) -0.0023(8) 0.0091(9) -0.0093(10)
O3 0.0326(10) 0.0494(12) 0.0280(12) -0.0039(8) -0.0054(8) -0.0003(9)
N1 0.0298(11) 0.0360(13) 0.0260(14) 0.0006(9) 0.0028(10) 0.0007(10)
C1 0.0245(13) 0.0428(16) 0.0316(18) -0.0024(11) 0.0034(11) 0.0040(13)
C2 0.0240(13) 0.0434(17) 0.0325(18) -0.0002(11) 0.0092(11) -0.0017(13)
C3 0.0264(13) 0.0445(18) 0.045(2) 0.0054(12) 0.0033(12) -0.0002(14)
C4 0.0377(15) 0.0439(19) 0.059(2) 0.0062(13) 0.0048(15) -0.0104(16)
C5 0.0341(15) 0.059(2) 0.046(2) 0.0003(14) -0.0007(14) -0.0138(16)
C6 0.0277(14) 0.059(2) 0.0336(19) 0.0016(13) 0.0042(12) -0.0016(15)
C7 0.0244(13) 0.0435(18) 0.0339(18) 0.0005(11) 0.0078(12) 0.0027(13)
C8 0.0314(14) 0.052(2) 0.038(2) -0.0007(12) 0.0069(13) 0.0161(15)
C9 0.0344(14) 0.0376(16) 0.040(2) -0.0058(12) 0.0045(13) 0.0058(14)
C10 0.0289(13) 0.0363(16) 0.0354(18) -0.0048(11) 0.0033(12) 0.0022(13)
C11 0.0260(13) 0.0299(14) 0.0313(17) 0.0007(10) 0.0028(11) -0.0005(12)
C12 0.0280(13) 0.0261(14) 0.0306(17) 0.0020(10) 0.0034(11) 0.0002(12)
C13 0.0274(13) 0.0321(15) 0.0359(19) 0.0019(10) 0.0007(12) 0.0006(12)
C14 0.0316(14) 0.0336(15) 0.0339(19) -0.0009(11) -0.0032(12) -0.0042(13)
C15 0.0382(15) 0.0391(16) 0.0279(17) -0.0028(12) 0.0032(12) -0.0016(12)
C16 0.0284(13) 0.0362(16) 0.0291(18) -0.0012(11) 0.0037(12) -0.0005(12)
C17 0.0310(13) 0.0274(14) 0.0258(17) 0.0010(10) -0.0023(11) -0.0010(11)
C18 0.0302(13) 0.0359(16) 0.0265(17) -0.0011(11) 0.0043(11) 0.0009(12)
C19 0.0341(14) 0.0364(16) 0.0322(18) -0.0084(12) -0.0030(12) 0.0007(13)
C20 0.0545(18) 0.0447(19) 0.034(2) -0.0159(14) 0.0003(14) 0.0024(15)
C21 0.078(2) 0.048(2) 0.046(2) -0.0218(18) -0.0176(19) 0.0154(18)
C22 0.061(2) 0.0359(19) 0.080(3) -0.0047(16) -0.024(2) 0.004(2)
C23 0.0439(18) 0.045(2) 0.068(3) 0.0001(14) -0.0039(17) -0.0069(18)
C24 0.0389(15) 0.0421(18) 0.044(2) -0.0049(13) 0.0008(14) 0.0001(15)

loop_
_atom_type_symbol
_atom_type_description
_atom_type_scat_dispersion_real
_atom_type_scat_dispersion_imag
_atom_type_scat_source
C C 0.0033 0.0016 'International Tables Vol C Tables 4.2.6.8 and 6.1.1.4'
H H 0.0000 0.0000 'International Tables Vol C Tables 4.2.6.8 and 6.1.1.4'
O O 0.0106 0.0060 'International Tables Vol C Tables 4.2.6.8 and 6.1.1.4'
N N 0.0061 0.0033 'International Tables Vol C Tables 4.2.6.8 and 6.1.1.4'
S S 0.1246 0.1234 'International Tables Vol C Tables 4.2.6.8 and 6.1.1.4'

loop_
_geom_angle_atom_site_label_1
_geom_angle_atom_site_label_2
_geom_angle_atom_site_label_3
_geom_angle
_geom_angle_publ_flag
O3 S1 O2 119.13(11) ?
O3 S1 N1 106.38(12) ?
O2 S1 N1 106.11(12) ?
O3 S1 C19 110.71(13) ?
O2 S1 C19 109.04(14) ?
N1 S1 C19 104.32(11) ?
C1 O1 H1O 110(2) ?
C17 N1 C18 107.1(2) y
C17 N1 S1 122.17(19) y
C18 N1 S1 118.92(19) y
O1 C1 C2 110.3(2) y
O1 C1 C10 112.2(2) y
C2 C1 C10 111.0(2) y
O1 C1 H1A 107.7 ?
C2 C1 H1A 107.7 ?
C10 C1 H1A 107.7 ?
C3 C2 C7 119.7(3) ?
C3 C2 C1 123.1(3) ?
C7 C2 C1 117.2(3) ?
C2 C3 C4 119.4(3) ?
C2 C3 H3A 120.3 ?
C4 C3 H3A 120.3 ?
C5 C4 C3 121.0(3) ?
C5 C4 H4A 119.5 ?
C3 C4 H4A 119.5 ?
C6 C5 C4 119.7(3) ?
C6 C5 H5A 120.1 ?
C4 C5 H5A 120.1 ?
C5 C6 C7 120.9(3) ?
C5 C6 H6A 119.6 ?
C7 C6 H6A 119.6 ?
C6 C7 C2 119.3(3) ?
C6 C7 C8 122.0(3) ?
C2 C7 C8 118.6(3) ?
C9 C8 C7 121.6(3) ?
C9 C8 H8A 119.2 ?
C7 C8 H8A 119.2 ?
C8 C9 C10 120.7(3) ?
C8 C9 H9A 119.6 ?
C10 C9 H9A 119.6 ?
C9 C10 C11 111.0(2) ?
C9 C10 C1 108.9(2) ?
C11 C10 C1 111.7(2) ?
C9 C10 H10A 108.4 ?
C11 C10 H10A 108.4 ?
C1 C10 H10A 108.4 ?
C18 C11 C12 107.3(2) ?
C18 C11 C10 124.8(3) ?
C12 C11 C10 127.8(2) ?
C13 C12 C17 118.3(3) ?
C13 C12 C11 132.8(2) ?
C17 C12 C11 108.9(2) ?
C14 C13 C12 119.5(3) ?
C14 C13 H13A 120.3 ?
C12 C13 H13A 120.3 ?
C13 C14 C15 120.9(3) ?
C13 C14 H14A 119.5 ?
C15 C14 H14A 119.5 ?
C16 C15 C14 121.0(3) ?
C16 C15 H15A 119.5 ?
C14 C15 H15A 119.5 ?
C17 C16 C15 117.0(2) ?
C17 C16 H16A 121.5 ?
C15 C16 H16A 121.5 ?
C16 C17 C12 123.2(2) ?
C16 C17 N1 129.9(2) ?
C12 C17 N1 106.9(2) ?
C11 C18 N1 109.8(3) ?
C11 C18 H18A 125.1 ?
N1 C18 H18A 125.1 ?
C20 C19 C24 121.5(3) ?
C20 C19 S1 119.3(2) ?
C24 C19 S1 119.1(2) ?
C19 C20 C21 118.7(3) ?
C19 C20 H20A 120.6 ?
C21 C20 H20A 120.6 ?
C20 C21 C22 120.3(3) ?
C20 C21 H21A 119.9 ?
C22 C21 H21A 119.9 ?
C23 C22 C21 120.4(3) ?
C23 C22 H22A 119.8 ?
C21 C22 H22A 119.8 ?
C22 C23 C24 120.5(3) ?
C22 C23 H23A 119.7 ?
C24 C23 H23A 119.7 ?
C23 C24 C19 118.6(3) ?
C23 C24 H24A 120.7 ?
C19 C24 H24A 120.7 ?

loop_
_geom_bond_atom_site_label_1
_geom_bond_atom_site_label_2
_geom_bond_distance
_geom_bond_publ_flag
S1 O3 1.432(2) ?
S1 O2 1.437(2) ?
S1 N1 1.648(2) y
S1 C19 1.760(3) ?
O1 C1 1.413(3) y
O1 H1O 0.93(3) ?
N1 C17 1.429(3) y
N1 C18 1.438(4) y
C1 C2 1.518(4) y
C1 C10 1.542(4) y
C1 H1A 1.0000 ?
C2 C3 1.390(4) ?
C2 C7 1.414(4) y
C3 C4 1.395(4) ?
C3 H3A 0.9500 ?
C4 C5 1.385(4) ?
C4 H4A 0.9500 ?
C5 C6 1.375(4) ?
C5 H5A 0.9500 ?
C6 C7 1.390(4) ?
C6 H6A 0.9500 ?
C7 C8 1.474(4) y
C8 C9 1.328(4) y
C8 H8A 0.9500 ?
C9 C10 1.511(4) y
C9 H9A 0.9500 ?
C10 C11 1.519(4) ?
C10 H10A 1.0000 ?
C11 C18 1.359(3) ?
C11 C12 1.445(4) ?
C12 C13 1.396(4) ?
C12 C17 1.407(3) ?
C13 C14 1.376(4) ?
C13 H13A 0.9500 ?
C14 C15 1.404(4) ?
C14 H14A 0.9500 ?
C15 C16 1.390(4) ?
C15 H15A 0.9500 ?
C16 C17 1.383(4) ?
C16 H16A 0.9500 ?
C18 H18A 0.9500 ?
C19 C20 1.383(4) ?
C19 C24 1.394(4) ?
C20 C21 1.384(5) ?
C20 H20A 0.9500 ?
C21 C22 1.388(5) ?
C21 H21A 0.9500 ?
C22 C23 1.371(5) ?
C22 H22A 0.9500 ?
C23 C24 1.385(4) ?
C23 H23A 0.9500 ?
C24 H24A 0.9500 ?

loop_
_geom_hbond_atom_site_label_D
_geom_hbond_atom_site_label_H
_geom_hbond_atom_site_label_A
_geom_hbond_site_symmetry_A
_geom_hbond_distance_DH
_geom_hbond_distance_HA
_geom_hbond_distance_DA
_geom_hbond_angle_DHA
O1 H1O O2 1_655 0.93(3) 2.00(3) 2.901(3) 162(3)
C21 H21A O1 3_666 0.95 2.43 3.274(4) 147
